data_4324832
loop_
_publ_author_name
'Subhas Samanta'
'Sreebrata Goswami'

_publ_section_title
;
 Tuning of the o-Carom-N Bond-Formation Reactivity of Aniline Using
 Ruthenium(II) Templates
;
_journal_name_full 'Inorganic Chemistry'
_journal_page_first 3171
_journal_page_last 3173
_journal_paper_doi 10.1021/ic101868w
_journal_volume 50
_journal_year 2011
_chemical_formula_moiety 'C18 H16 Cl2 N2 Ru'
_chemical_formula_sum 'C18 H16 Cl2 N2 Ru'
_chemical_formula_weight 432.30
_chemical_name_systematic
;
 ?
;
_space_group_IT_number 14
_symmetry_cell_setting monoclinic
_symmetry_space_group_name_Hall '-P 2yn'
_symmetry_space_group_name_H-M 'P 1 21/n 1'
_atom_sites_solution_hydrogens geom
_atom_sites_solution_primary direct
_atom_sites_solution_secondary difmap
_audit_creation_method SHELXL-97
_cell_angle_alpha 90.00
_cell_angle_beta 91.7540(10)
_cell_angle_gamma 90.00
_cell_formula_units_Z 4
_cell_length_a 10.8611(4)
_cell_length_b 7.5079(3)
_cell_length_c 22.4799(10)
_cell_measurement_reflns_used 18100
_cell_measurement_temperature 293(2)
_cell_measurement_theta_max 26.0
_cell_measurement_theta_min 1.81
_cell_volume 1832.24(13)
_computing_cell_refinement 'BRUKER AXS SMART 3'
_computing_data_collection 'BRUKER AXS SMART 3'
_computing_data_reduction 'BRUKER AXS SAINT'
_computing_molecular_graphics 'BRUKER SHELXLTL'
_computing_publication_material 'MERCURY 1.4'
_computing_structure_refinement 'SHELXL-97 (Sheldrick, 1997)'
_computing_structure_solution 'SHELXS-97 (Sheldrick, 1990)'
_diffrn_ambient_temperature 293(2)
_diffrn_measured_fraction_theta_full 0.999
_diffrn_measured_fraction_theta_max 0.999
_diffrn_measurement_device_type 'CCD Area Detector'
_diffrn_measurement_method 'Phi and Omega Scan'
_diffrn_radiation_monochromator graphite
_diffrn_radiation_source 'fine-focus sealed tube'
_diffrn_radiation_type MoK\a
_diffrn_radiation_wavelength 0.71073
_diffrn_reflns_av_R_equivalents 0.0258
_diffrn_reflns_av_sigmaI/netI 0.0190
_diffrn_reflns_limit_h_max 13
_diffrn_reflns_limit_h_min -13
_diffrn_reflns_limit_k_max 9
_diffrn_reflns_limit_k_min -9
_diffrn_reflns_limit_l_max 27
_diffrn_reflns_limit_l_min -27
_diffrn_reflns_number 18100
_diffrn_reflns_theta_full 26.00
_diffrn_reflns_theta_max 26.00
_diffrn_reflns_theta_min 1.81
_exptl_absorpt_coefficient_mu 1.147
_exptl_absorpt_correction_T_max 0.8842
_exptl_absorpt_correction_T_min 0.8560
_exptl_absorpt_correction_type multi-scan
_exptl_absorpt_process_details SADABS
_exptl_crystal_colour Yellow
_exptl_crystal_density_diffrn 1.567
_exptl_crystal_description Block
_exptl_crystal_F_000 864
_exptl_crystal_size_max 0.14
_exptl_crystal_size_mid 0.12
_exptl_crystal_size_min 0.11
_refine_diff_density_max 0.910
_refine_diff_density_min -0.556
_refine_diff_density_rms 0.082
_refine_ls_extinction_method none
_refine_ls_goodness_of_fit_ref 0.834
_refine_ls_hydrogen_treatment mixed
_refine_ls_matrix_type full
_refine_ls_number_parameters 218
_refine_ls_number_reflns 3606
_refine_ls_number_restraints 12
_refine_ls_restrained_S_all 0.879
_refine_ls_R_factor_all 0.0287
_refine_ls_R_factor_gt 0.0257
_refine_ls_shift/su_max 0.001
_refine_ls_shift/su_mean 0.000
_refine_ls_structure_factor_coef Fsqd
_refine_ls_weighting_details 'calc w=1/[\s^2^(Fo^2^)+(0.0461P)^2^+5.1663P] where P=(Fo^2^+2Fc^2^)/3'
_refine_ls_weighting_scheme calc
_refine_ls_wR_factor_gt 0.0682
_refine_ls_wR_factor_ref 0.0714
_reflns_number_gt 3301
_reflns_number_total 3606
_reflns_threshold_expression >2sigma(I)
_cod_data_source_file ic101868w_si_003_1.cif
_cod_data_source_block 1-Cl
_cod_database_code 4324832

loop_
_symmetry_equiv_pos_as_xyz
'x, y, z'
'-x+1/2, y+1/2, -z+1/2'
'-x, -y, -z'
'x-1/2, -y-1/2, z-1/2'

loop_
_atom_site_label
_atom_site_type_symbol
_atom_site_fract_x
_atom_site_fract_y
_atom_site_fract_z
_atom_site_U_iso_or_equiv
_atom_site_adp_type
_atom_site_occupancy
_atom_site_symmetry_multiplicity
_atom_site_calc_flag
_atom_site_refinement_flags
_atom_site_disorder_assembly
_atom_site_disorder_group
Ru1 Ru 0.368002(18) 0.70883(3) 0.111573(9) 0.01418(8) Uani 1 1 d . A .
Cl1 Cl 0.31794(6) 0.43753(9) 0.05962(3) 0.02093(15) Uani 1 1 d . . .
Cl2 Cl 0.17928(6) 0.28693(9) 0.21726(3) 0.02224(15) Uani 1 1 d . . .
N1 N 0.1959(2) 0.6681(3) 0.15466(10) 0.0163(4) Uani 1 1 d . . .
N2 N 0.4280(2) 0.5292(3) 0.18180(10) 0.0176(4) Uani 1 1 d . . .
C7A C 0.0868(8) 0.7454(12) 0.1257(4) 0.016(3) Uiso 0.56 1 d P A 1
C8A C 0.0467(7) 0.9075(11) 0.1448(4) 0.032(2) Uiso 0.56 1 d PD A 1
C9A C -0.0552(6) 0.9825(10) 0.1158(3) 0.0397(17) Uiso 0.56 1 d PD A 1
C10A C -0.1172(6) 0.8931(9) 0.0700(3) 0.0351(14) Uiso 0.56 1 d PD A 1
C11A C -0.0750(5) 0.7257(10) 0.0528(3) 0.0301(14) Uiso 0.56 1 d PD A 1
C12A C 0.0293(7) 0.6534(12) 0.0796(4) 0.036(2) Uiso 0.56 1 d P A 1
C7B C 0.0852(11) 0.7189(16) 0.1234(5) 0.016(4) Uiso 0.44 1 d P A 2
C8B C 0.0385(8) 0.8965(14) 0.1319(4) 0.027(3) Uiso 0.44 1 d PD A 2
C9B C -0.0687(8) 0.9409(12) 0.0991(4) 0.041(2) Uiso 0.44 1 d PD A 2
C10B C -0.1241(7) 0.8218(11) 0.0596(3) 0.0302(16) Uiso 0.44 1 d PD A 2
C11B C -0.0789(6) 0.6529(11) 0.0525(3) 0.0236(15) Uiso 0.44 1 d PD A 2
C12B C 0.0251(6) 0.6089(11) 0.0839(3) 0.0154(19) Uiso 0.44 1 d PD A 2
C1 C 0.5591(2) 0.4971(4) 0.18449(12) 0.0199(5) Uani 1 1 d . A .
C2 C 0.6317(3) 0.5819(4) 0.22722(13) 0.0271(6) Uani 1 1 d . . .
H2 H 0.5954 0.6494 0.2566 0.033 Uiso 1 1 calc R A .
C3 C 0.7593(3) 0.5664(5) 0.22629(15) 0.0336(7) Uani 1 1 d . A .
H3 H 0.8083 0.6241 0.2549 0.040 Uiso 1 1 calc R . .
C4 C 0.8131(3) 0.4650(5) 0.18275(16) 0.0374(8) Uani 1 1 d . . .
H4 H 0.8984 0.4550 0.1819 0.045 Uiso 1 1 calc R A .
C5 C 0.7397(3) 0.3790(5) 0.14060(16) 0.0380(8) Uani 1 1 d . A .
H5 H 0.7760 0.3107 0.1114 0.046 Uiso 1 1 calc R . .
C6 C 0.6123(3) 0.3930(4) 0.14120(14) 0.0283(6) Uani 1 1 d . . .
H6 H 0.5633 0.3335 0.1130 0.034 Uiso 1 1 calc R A .
C16 C 0.4816(3) 0.9283(4) 0.14328(15) 0.0329(7) Uani 1 1 d . . .
H16 H 0.5148 0.9485 0.1813 0.039 Uiso 1 1 calc R A .
C15 C 0.3655(3) 0.9942(4) 0.12757(14) 0.0314(7) Uani 1 1 d . A .
H15 H 0.3217 1.0599 0.1549 0.038 Uiso 1 1 calc R . .
C14 C 0.3140(3) 0.9617(4) 0.07019(15) 0.0321(7) Uani 1 1 d . . .
H14 H 0.2370 1.0077 0.0594 0.039 Uiso 1 1 calc R A .
C13 C 0.3790(3) 0.8605(5) 0.02992(14) 0.0346(7) Uani 1 1 d . A .
H13 H 0.3441 0.8356 -0.0075 0.042 Uiso 1 1 calc R . .
C18 C 0.4990(3) 0.7945(4) 0.04563(16) 0.0364(8) Uani 1 1 d . . .
H18 H 0.5429 0.7279 0.0186 0.044 Uiso 1 1 calc R A .
C17 C 0.5491(3) 0.8310(4) 0.10174(17) 0.0353(8) Uani 1 1 d . A .
H17 H 0.6279 0.7909 0.1121 0.042 Uiso 1 1 calc R . .
H1'' H 0.193(3) 0.550(5) 0.1604(15) 0.030(9) Uiso 1 1 d . . .
H1' H 0.207(3) 0.716(5) 0.1874(16) 0.023(9) Uiso 1 1 d . . .
H2' H 0.402(3) 0.578(5) 0.2141(17) 0.035(10) Uiso 1 1 d . . .
H2'' H 0.387(3) 0.431(5) 0.1760(15) 0.028(9) Uiso 1 1 d . . .

loop_
_atom_site_aniso_label
_atom_site_aniso_U_11
_atom_site_aniso_U_22
_atom_site_aniso_U_33
_atom_site_aniso_U_23
_atom_site_aniso_U_13
_atom_site_aniso_U_12
Ru1 0.01633(12) 0.01188(12) 0.01451(12) 0.00072(7) 0.00345(8) 0.00160(7)
Cl1 0.0226(3) 0.0205(3) 0.0197(3) -0.0067(2) 0.0015(2) 0.0013(2)
Cl2 0.0282(3) 0.0189(3) 0.0197(3) 0.0044(2) 0.0031(3) -0.0021(3)
N1 0.0162(11) 0.0175(12) 0.0153(11) 0.0004(9) 0.0007(8) 0.0018(9)
N2 0.0183(11) 0.0168(12) 0.0178(11) 0.0006(9) 0.0003(9) 0.0004(9)
C1 0.0191(13) 0.0179(13) 0.0226(13) 0.0044(11) 0.0001(10) 0.0038(10)
C2 0.0246(14) 0.0300(16) 0.0267(15) -0.0018(12) -0.0017(11) 0.0029(12)
C3 0.0245(15) 0.0366(18) 0.0391(17) 0.0060(14) -0.0087(13) -0.0003(13)
C4 0.0193(14) 0.045(2) 0.047(2) 0.0139(16) 0.0009(13) 0.0096(14)
C5 0.0329(17) 0.041(2) 0.0401(18) 0.0003(16) 0.0081(14) 0.0191(15)
C6 0.0276(15) 0.0249(15) 0.0323(16) -0.0009(13) -0.0002(12) 0.0088(12)
C16 0.0415(18) 0.0217(15) 0.0352(17) 0.0040(13) -0.0023(14) -0.0169(13)
C15 0.0476(19) 0.0119(13) 0.0357(16) -0.0006(12) 0.0201(14) -0.0032(13)
C14 0.0320(16) 0.0218(15) 0.0429(18) 0.0175(14) 0.0082(13) 0.0068(12)
C13 0.052(2) 0.0317(17) 0.0206(14) 0.0103(13) 0.0062(13) -0.0082(15)
C18 0.048(2) 0.0204(16) 0.0426(19) 0.0053(13) 0.0331(16) 0.0018(14)
C17 0.0222(15) 0.0264(16) 0.058(2) 0.0167(15) 0.0069(14) -0.0042(13)

loop_
_atom_type_symbol
_atom_type_description
_atom_type_scat_dispersion_real
_atom_type_scat_dispersion_imag
_atom_type_scat_source
C C 0.0033 0.0016 'International Tables Vol C Tables 4.2.6.8 and 6.1.1.4'
H H 0.0000 0.0000 'International Tables Vol C Tables 4.2.6.8 and 6.1.1.4'
N N 0.0061 0.0033 'International Tables Vol C Tables 4.2.6.8 and 6.1.1.4'
Cl Cl 0.1484 0.1585 'International Tables Vol C Tables 4.2.6.8 and 6.1.1.4'
Ru Ru -1.2594 0.8363 'International Tables Vol C Tables 4.2.6.8 and 6.1.1.4'

loop_
_geom_angle_atom_site_label_1
_geom_angle_atom_site_label_2
_geom_angle_atom_site_label_3
_geom_angle
N1 Ru1 N2 80.18(9)
N1 Ru1 C13 121.80(11)
N2 Ru1 C13 157.43(12)
N1 Ru1 C16 116.98(11)
N2 Ru1 C16 94.49(11)
C13 Ru1 C16 80.41(13)
N1 Ru1 C15 92.88(10)
N2 Ru1 C15 119.95(11)
C13 Ru1 C15 67.87(12)
C16 Ru1 C15 37.37(13)
N1 Ru1 C18 160.09(12)
N2 Ru1 C18 119.43(12)
C13 Ru1 C18 38.35(14)
C16 Ru1 C18 67.83(13)
C15 Ru1 C18 80.42(12)
N1 Ru1 C14 95.13(10)
N2 Ru1 C14 157.42(12)
C13 Ru1 C14 37.28(13)
C16 Ru1 C14 67.80(13)
C15 Ru1 C14 37.77(13)
C18 Ru1 C14 68.12(12)
N1 Ru1 C17 154.25(12)
N2 Ru1 C17 94.78(11)
C13 Ru1 C17 67.73(13)
C16 Ru1 C17 37.77(13)
C15 Ru1 C17 67.62(13)
C18 Ru1 C17 36.96(14)
C14 Ru1 C17 79.83(12)
N1 Ru1 Cl1 84.92(7)
N2 Ru1 Cl1 83.39(7)
C13 Ru1 Cl1 92.93(9)
C16 Ru1 Cl1 157.41(10)
C15 Ru1 Cl1 155.90(10)
C18 Ru1 Cl1 93.57(9)
C14 Ru1 Cl1 118.41(10)
C17 Ru1 Cl1 119.82(10)
C7B N1 C7A 8.1(7)
C7B N1 Ru1 118.1(5)
C7A N1 Ru1 116.6(4)
C1 N2 Ru1 114.21(17)
C8A C7A C12A 122.7(8)
C8A C7A N1 118.6(7)
C12A C7A N1 118.7(8)
C7A C8A C9A 118.2(8)
C10A C9A C8A 121.0(7)
C9A C10A C11A 119.1(6)
C12A C11A C10A 120.4(6)
C7A C12A C11A 118.6(8)
C12B C7B N1 122.5(9)
C12B C7B C8B 118.8(9)
N1 C7B C8B 118.6(9)
C9B C8B C7B 116.2(9)
C10B C9B C8B 121.5(8)
C11B C10B C9B 121.5(7)
C12B C11B C10B 117.5(7)
C11B C12B C7B 124.5(8)
C2 C1 C6 120.5(3)
C2 C1 N2 119.6(2)
C6 C1 N2 119.7(2)
C1 C2 C3 119.9(3)
C4 C3 C2 120.0(3)
C3 C4 C5 119.7(3)
C4 C5 C6 120.9(3)
C1 C6 C5 119.1(3)
C15 C16 C17 120.2(3)
C15 C16 Ru1 71.59(17)
C17 C16 Ru1 71.96(18)
C16 C15 C14 120.1(3)
C16 C15 Ru1 71.03(17)
C14 C15 Ru1 71.64(17)
C13 C14 C15 119.6(3)
C13 C14 Ru1 70.57(18)
C15 C14 Ru1 70.59(17)
C14 C13 C18 120.4(3)
C14 C13 Ru1 72.15(17)
C18 C13 Ru1 71.45(18)
C17 C18 C13 119.1(3)
C17 C18 Ru1 71.71(18)
C13 C18 Ru1 70.20(17)
C18 C17 C16 120.5(3)
C18 C17 Ru1 71.33(18)
C16 C17 Ru1 70.28(17)

loop_
_geom_bond_atom_site_label_1
_geom_bond_atom_site_label_2
_geom_bond_distance
Ru1 N1 2.153(2)
Ru1 N2 2.162(2)
Ru1 C13 2.166(3)
Ru1 C16 2.166(3)
Ru1 C15 2.173(3)
Ru1 C18 2.183(3)
Ru1 C14 2.187(3)
Ru1 C17 2.188(3)
Ru1 Cl1 2.4020(7)
N1 C7B 1.425(12)
N1 C7A 1.454(9)
N2 C1 1.443(3)
C7A C8A 1.366(13)
C7A C12A 1.381(12)
C8A C9A 1.386(8)
C9A C10A 1.386(7)
C10A C11A 1.397(7)
C11A C12A 1.378(10)
C7B C12B 1.366(14)
C7B C8B 1.441(15)
C8B C9B 1.399(8)
C9B C10B 1.385(8)
C10B C11B 1.371(8)
C11B C12B 1.354(7)
C1 C2 1.380(4)
C1 C6 1.388(4)
C2 C3 1.392(4)
C3 C4 1.384(5)
C4 C5 1.381(5)
C5 C6 1.387(4)
C16 C15 1.390(5)
C16 C17 1.409(5)
C15 C14 1.411(5)
C14 C13 1.391(5)
C13 C18 1.429(5)
C18 C17 1.386(5)
